data_2212046
loop_
_publ_author_name
'Srinivasan, Krishnan'
'Govindarajan, Subbaiah'
'Harrison, William T. A.'

_publ_section_title
;
 Iron(II) hydrazinium sulfate
;
_journal_coeditor_code BR2024
_journal_issue 2
_journal_name_full 'Acta Crystallographica Section E'
_journal_page_first i41
_journal_page_last i42
_journal_paper_doi 10.1107/S1600536806056509
_journal_volume 63
_journal_year 2007
_chemical_formula_iupac 'Fe (N2 H5)2 (S O4)2'
_chemical_formula_moiety 'Fe H10 N4 O8 S2'
_chemical_formula_sum 'Fe H10 N4 O8 S2'
_chemical_formula_weight 314.08
_chemical_name_systematic
;
 ?
;
_space_group_IT_number 2
_symmetry_cell_setting triclinic
_symmetry_space_group_name_Hall '-P 1'
_symmetry_space_group_name_H-M 'P -1'
_atom_sites_solution_hydrogens geom
_atom_sites_solution_primary direct
_atom_sites_solution_secondary difmap
_audit_creation_method SHELXL-97
_cell_angle_alpha 92.034(3)
_cell_angle_beta 103.313(3)
_cell_angle_gamma 99.237(3)
_cell_formula_units_Z 1
_cell_length_a 5.3306(3)
_cell_length_b 5.8205(3)
_cell_length_c 7.3835(4)
_cell_measurement_reflns_used 984
_cell_measurement_temperature 120(2)
_cell_measurement_theta_max 27.48
_cell_measurement_theta_min 2.91
_cell_volume 219.41(2)
_computing_cell_refinement 'HKL Scalepack (Otwinowski & Minor 1997)'
_computing_data_collection 'Collect (Nonius, 1998)'
_computing_data_reduction
;
HKL Denzo and Scalepack (Otwinowski & Minor 1997) & SORTAV
(Blessing 1995)
;
_computing_molecular_graphics 'ORTEP3 (Farrugia, 1997)'
_computing_publication_material SHELXL-97
_computing_structure_refinement 'SHELXL-97 (Sheldrick, 1997)'
_computing_structure_solution 'SHELXS-97 (Sheldrick, 1997)'
_diffrn_ambient_temperature 120(2)
_diffrn_measured_fraction_theta_full 0.949
_diffrn_measured_fraction_theta_max 0.949
_diffrn_measurement_device_type 'Nonius KappaCCD'
_diffrn_measurement_method '\w and \f'
_diffrn_radiation_monochromator graphite
_diffrn_radiation_source 'fine-focus sealed tube'
_diffrn_radiation_type MoK\a
_diffrn_radiation_wavelength 0.71073
_diffrn_reflns_av_R_equivalents 0.0426
_diffrn_reflns_av_sigmaI/netI 0.0356
_diffrn_reflns_limit_h_max 6
_diffrn_reflns_limit_h_min -6
_diffrn_reflns_limit_k_max 7
_diffrn_reflns_limit_k_min -7
_diffrn_reflns_limit_l_max 9
_diffrn_reflns_limit_l_min -9
_diffrn_reflns_number 3957
_diffrn_reflns_theta_full 27.99
_diffrn_reflns_theta_max 27.99
_diffrn_reflns_theta_min 3.56
_diffrn_standards_decay_% 0
_exptl_absorpt_coefficient_mu 2.233
_exptl_absorpt_correction_T_max 0.978
_exptl_absorpt_correction_T_min 0.897
_exptl_absorpt_correction_type multi-scan
_exptl_absorpt_process_details '(SADABS; Bruker, 2003)'
_exptl_crystal_colour 'pale green'
_exptl_crystal_density_diffrn 2.377
_exptl_crystal_density_method 'not measured'
_exptl_crystal_description lath
_exptl_crystal_F_000 160
_exptl_crystal_size_max 0.05
_exptl_crystal_size_mid 0.02
_exptl_crystal_size_min 0.01
_refine_diff_density_max 0.374
_refine_diff_density_min -0.578
_refine_ls_extinction_method none
_refine_ls_goodness_of_fit_ref 1.115
_refine_ls_hydrogen_treatment refall
_refine_ls_matrix_type full
_refine_ls_number_parameters 90
_refine_ls_number_reflns 1004
_refine_ls_number_restraints 0
_refine_ls_restrained_S_all 1.115
_refine_ls_R_factor_all 0.0373
_refine_ls_R_factor_gt 0.0320
_refine_ls_shift/su_max 0.000
_refine_ls_shift/su_mean 0.000
_refine_ls_structure_factor_coef Fsqd
_refine_ls_weighting_details 'calc w=1/[\s^2^(Fo^2^)+(0.0127P)^2^+0.6538P] where P=(Fo^2^+2Fc^2^)/3'
_refine_ls_weighting_scheme calc
_refine_ls_wR_factor_gt 0.0721
_refine_ls_wR_factor_ref 0.0756
_reflns_number_gt 911
_reflns_number_total 1004
_reflns_threshold_expression I>2\s(I)
_cod_data_source_file br2024.cif
_cod_data_source_block I
_cod_database_code 2212046
_cod_database_fobs_code 2212046

loop_
_symmetry_equiv_pos_as_xyz
'x, y, z'
'-x, -y, -z'

loop_
_atom_site_type_symbol
_atom_site_label
_atom_site_fract_x
_atom_site_fract_y
_atom_site_fract_z
_atom_site_U_iso_or_equiv
_atom_site_adp_type
_atom_site_calc_flag
_atom_site_refinement_flags
_atom_site_occupancy
Fe Fe1 0.0000 0.0000 0.0000 0.01099(17) Uani d S 1
S S1 0.63302(12) 0.24660(11) 0.21899(9) 0.00929(18) Uani d . 1
O O1 0.3609(4) 0.2280(4) 0.0944(3) 0.0142(4) Uani d . 1
O O2 0.8223(4) 0.2674(3) 0.1024(3) 0.0131(4) Uani d . 1
O O3 0.6559(4) 0.0411(3) 0.3285(3) 0.0130(4) Uani d . 1
O O4 0.6932(4) 0.4606(3) 0.3470(3) 0.0122(4) Uani d . 1
N N1 0.0660(5) -0.1738(5) 0.2599(4) 0.0117(5) Uani d . 1
H H1A 0.129(7) -0.079(7) 0.350(5) 0.017(9) Uiso d . 1
H H1B -0.077(8) -0.249(7) 0.265(5) 0.022(10) Uiso d . 1
N N2 0.2501(5) -0.3342(5) 0.2854(4) 0.0144(5) Uani d . 1
H H2A 0.281(7) -0.403(7) 0.390(6) 0.021(10) Uiso d . 1
H H2B 0.391(8) -0.256(7) 0.293(6) 0.023(10) Uiso d . 1
H H2C 0.188(8) -0.442(7) 0.204(6) 0.026(11) Uiso d . 1

loop_
_atom_site_aniso_label
_atom_site_aniso_U_11
_atom_site_aniso_U_22
_atom_site_aniso_U_33
_atom_site_aniso_U_12
_atom_site_aniso_U_13
_atom_site_aniso_U_23
Fe1 0.0100(3) 0.0120(3) 0.0110(3) 0.0012(2) 0.0031(2) 0.0007(2)
S1 0.0085(3) 0.0102(3) 0.0094(3) 0.0007(2) 0.0033(3) 0.0001(3)
O1 0.0095(9) 0.0156(10) 0.0162(10) 0.0006(8) 0.0014(8) 0.0011(8)
O2 0.0136(10) 0.0131(10) 0.0141(10) 0.0020(8) 0.0063(8) 0.0013(8)
O3 0.0157(10) 0.0118(10) 0.0126(10) 0.0017(8) 0.0058(8) 0.0024(8)
O4 0.0151(10) 0.0112(10) 0.0105(10) 0.0009(8) 0.0048(8) -0.0015(8)
N1 0.0079(11) 0.0138(12) 0.0136(12) 0.0014(10) 0.0033(10) 0.0006(10)
N2 0.0151(13) 0.0145(13) 0.0133(13) 0.0034(11) 0.0023(11) 0.0012(11)

loop_
_atom_type_symbol
_atom_type_description
_atom_type_scat_dispersion_real
_atom_type_scat_dispersion_imag
_atom_type_scat_source
H H 0.0000 0.0000 'International Tables Vol C Tables 4.2.6.8 and 6.1.1.4'
N N 0.0061 0.0033 'International Tables Vol C Tables 4.2.6.8 and 6.1.1.4'
O O 0.0106 0.0060 'International Tables Vol C Tables 4.2.6.8 and 6.1.1.4'
S S 0.1246 0.1234 'International Tables Vol C Tables 4.2.6.8 and 6.1.1.4'
Fe Fe 0.3463 0.8444 'International Tables Vol C Tables 4.2.6.8 and 6.1.1.4'

loop_
_geom_angle_atom_site_label_1
_geom_angle_atom_site_label_2
_geom_angle_atom_site_label_3
_geom_angle_site_symmetry_1
_geom_angle_site_symmetry_3
_geom_angle
_geom_angle_publ_flag
O1 Fe1 O1 . 2 180.0 ?
O1 Fe1 O2 . 1_455 87.04(8) ?
O1 Fe1 O2 2 1_455 92.96(8) ?
O1 Fe1 O2 . 2_655 92.96(8) ?
O1 Fe1 O2 2 2_655 87.04(8) ?
O2 Fe1 O2 1_455 2_655 180.0 ?
O1 Fe1 N1 . . 90.79(9) ?
O1 Fe1 N1 2 . 89.21(9) ?
O2 Fe1 N1 1_455 . 95.14(9) ?
O2 Fe1 N1 2_655 . 84.86(9) ?
O1 Fe1 N1 . 2 89.21(9) ?
O1 Fe1 N1 2 2 90.79(9) ?
O2 Fe1 N1 1_455 2 84.86(9) ?
O2 Fe1 N1 2_655 2 95.14(9) ?
N1 Fe1 N1 . 2 180.0 ?
O2 S1 O3 . . 109.79(12) ?
O2 S1 O4 . . 107.99(12) ?
O3 S1 O4 . . 109.57(12) ?
O2 S1 O1 . . 108.74(12) ?
O3 S1 O1 . . 111.25(12) ?
O4 S1 O1 . . 109.43(12) ?
S1 O1 Fe1 . . 142.94(13) y
S1 O2 Fe1 . 1_655 128.85(12) y
N2 N1 Fe1 . . 118.02(18) ?
N2 N1 H1A . . 102(3) ?
Fe1 N1 H1A . . 111(3) ?
N2 N1 H1B . . 107(3) ?
Fe1 N1 H1B . . 107(3) ?
H1A N1 H1B . . 112(4) ?
N1 N2 H2A . . 119(3) ?
N1 N2 H2B . . 106(3) ?
H2A N2 H2B . . 101(4) ?
N1 N2 H2C . . 106(3) ?
H2A N2 H2C . . 105(4) ?
H2B N2 H2C . . 122(4) ?

loop_
_geom_bond_atom_site_label_1
_geom_bond_atom_site_label_2
_geom_bond_site_symmetry_2
_geom_bond_distance
_geom_bond_publ_flag
Fe1 O1 . 2.109(2) y
Fe1 O1 2 2.109(2) ?
Fe1 O2 1_455 2.147(2) y
Fe1 O2 2_655 2.147(2) ?
Fe1 N1 . 2.184(2) y
Fe1 N1 2 2.184(2) ?
S1 O2 . 1.464(2) ?
S1 O3 . 1.473(2) ?
S1 O4 . 1.482(2) ?
S1 O1 . 1.513(2) ?
O2 Fe1 1_655 2.147(2) ?
N1 N2 . 1.446(4) ?
N1 H1A . 0.82(4) ?
N1 H1B . 0.82(4) ?
N2 H2A . 0.88(4) ?
N2 H2B . 0.80(4) ?
N2 H2C . 0.82(4) ?

loop_
_geom_hbond_atom_site_label_D
_geom_hbond_atom_site_label_H
_geom_hbond_atom_site_label_A
_geom_hbond_site_symmetry_A
_geom_hbond_distance_DH
_geom_hbond_distance_HA
_geom_hbond_distance_DA
_geom_hbond_angle_DHA
N1 H1A O3 2_656 0.82(4) 2.37(4) 3.070(3) 143(3)
N1 H1B O4 1_445 0.82(4) 2.12(4) 2.867(3) 151(4)
N2 H2A O4 2_656 0.88(4) 1.96(4) 2.799(3) 160(4)
N2 H2B O3 . 0.80(4) 2.02(4) 2.769(4) 156(4)
N2 H2C O2 2_655 0.82(4) 2.51(4) 2.849(3) 106(3)
N2 H2C O2 1_445 0.82(4) 2.32(4) 3.011(4) 141(4)
N2 H2C O1 1_545 0.82(4) 2.45(4) 3.073(3) 133(4)

loop_
_geom_torsion_atom_site_label_1
_geom_torsion_atom_site_label_2
_geom_torsion_atom_site_label_3
_geom_torsion_atom_site_label_4
_geom_torsion_site_symmetry_1
_geom_torsion_site_symmetry_4
_geom_torsion
O2 S1 O1 Fe1 . . 114.0(2)
O3 S1 O1 Fe1 . . -7.1(3)
O4 S1 O1 Fe1 . . -128.3(2)
O2 Fe1 O1 S1 1_455 . 124.1(2)
O2 Fe1 O1 S1 2_655 . -55.9(2)
N1 Fe1 O1 S1 . . 29.0(2)
N1 Fe1 O1 S1 2 . -151.0(2)
O3 S1 O2 Fe1 . 1_655 24.58(19)
O4 S1 O2 Fe1 . 1_655 143.99(14)
O1 S1 O2 Fe1 . 1_655 -97.35(16)
O1 Fe1 N1 N2 . . -76.0(2)
O1 Fe1 N1 N2 2 . 104.0(2)
O2 Fe1 N1 N2 1_455 . -163.1(2)
O2 Fe1 N1 N2 2_655 . 16.9(2)
